data_7707604
loop_
_publ_author_name
'Byrne, Nicole M.'
'Schofield, Mark H.'
'Nicholas, Aaron D.'
'Cahill, Christopher L.'

_publ_section_title
;
 Bimetallic uranyl/cobalt(II) isothiocyanates: structure, property and
 spectroscopic analysis of homo- and heterometallic phases.
;
_journal_issue 26
_journal_name_full 'Dalton transactions (Cambridge, England : 2003)'
_journal_page_first 9158
_journal_page_last 9172
_journal_paper_doi 10.1039/d1dt01464a
_journal_volume 50
_journal_year 2021
_chemical_formula_moiety 'C4 Co N4 S4, 2(C4 H12 N)'
_chemical_formula_sum 'C12 H24 Co N6 S4'
_chemical_formula_weight 439.54
_chemical_name_common '[Co(NCS)4](C4H12N)2'
_space_group_crystal_system triclinic
_space_group_IT_number 2
_space_group_name_Hall '-P 1'
_space_group_name_H-M_alt 'P -1'
_atom_sites_solution_hydrogens geom
_atom_sites_solution_primary direct
_audit_creation_date 2021-04-14
_audit_creation_method SHELXL-2018/3
_audit_update_record
;
2021-04-16 deposited with the CCDC.	2021-06-07 downloaded from the CCDC.
;
_cell_angle_alpha 95.465(5)
_cell_angle_beta 90.187(6)
_cell_angle_gamma 114.197(5)
_cell_formula_units_Z 6
_cell_length_a 11.1036(18)
_cell_length_b 13.2845(18)
_cell_length_c 24.380(4)
_cell_measurement_reflns_used 9919
_cell_measurement_temperature 100(2)
_cell_measurement_theta_max 25.678
_cell_measurement_theta_min 2.159
_cell_volume 3261.8(9)
_computing_cell_refinement 'APEX3 v2019.1-0 (Bruker AXS)'
_computing_data_collection 'Bruker Instrument Service vV6.2.12'
_computing_data_reduction 'SAINT V8.40A (Bruker Nano, Inc., 2019)'
_computing_molecular_graphics 'Olex2 (Dolomanov et al., 2009)'
_computing_structure_refinement 'ShelXL 2018/3 (Sheldrick, 2018)'
_computing_structure_solution 'ShelXT 2014/3 (Sheldrick, 2015)'
_diffrn_ambient_temperature 100.0(2)
_diffrn_detector_area_resol_mean 7.3910
_diffrn_measured_fraction_theta_full 0.996
_diffrn_measured_fraction_theta_max 0.993
_diffrn_measurement_device_type 'Bruker D8 QUEST'
_diffrn_measurement_method '\f and \w scans'
_diffrn_radiation_monochromator 'multilayer mirror'
_diffrn_radiation_probe x-ray
_diffrn_radiation_type 'Mo K\a'
_diffrn_radiation_wavelength 0.71073
_diffrn_reflns_av_R_equivalents 0.0392
_diffrn_reflns_av_unetI/netI 0.0261
_diffrn_reflns_Laue_measured_fraction_full 0.996
_diffrn_reflns_Laue_measured_fraction_max 0.993
_diffrn_reflns_limit_h_max 13
_diffrn_reflns_limit_h_min -13
_diffrn_reflns_limit_k_max 16
_diffrn_reflns_limit_k_min -16
_diffrn_reflns_limit_l_max 29
_diffrn_reflns_limit_l_min -29
_diffrn_reflns_number 83049
_diffrn_reflns_point_group_measured_fraction_full 0.996
_diffrn_reflns_point_group_measured_fraction_max 0.993
_diffrn_reflns_theta_full 25.500
_diffrn_reflns_theta_max 25.730
_diffrn_reflns_theta_min 1.965
_diffrn_source 'microfocus sealed tube'
_diffrn_source_type 'Incoatec I\mS 3.0'
_diffrn_standards_number 0
_exptl_absorpt_coefficient_mu 1.179
_exptl_absorpt_correction_T_max 0.7453
_exptl_absorpt_correction_T_min 0.6418
_exptl_absorpt_correction_type multi-scan
_exptl_absorpt_process_details
;
Krause, L., Herbst-Irmer, R., Sheldrick, G. M., Stalke, D. (2015).
"Comparison of silver and molybdenum microfocus X-ray sources for
single-crystal structure determination"
J. Appl. Cryst. 48, 3-10.
doi:10.1107/S1600576714022985
;
_exptl_crystal_colour 'clear intense blue'
_exptl_crystal_density_diffrn 1.343
_exptl_crystal_description block
_exptl_crystal_F_000 1374
_exptl_crystal_size_max 0.374
_exptl_crystal_size_mid 0.186
_exptl_crystal_size_min 0.093
_refine_diff_density_max 0.712
_refine_diff_density_min -0.438
_refine_diff_density_rms 0.057
_refine_ls_extinction_method none
_refine_ls_goodness_of_fit_ref 1.131
_refine_ls_hydrogen_treatment constr
_refine_ls_matrix_type full
_refine_ls_number_parameters 623
_refine_ls_number_reflns 12389
_refine_ls_number_restraints 0
_refine_ls_restrained_S_all 1.131
_refine_ls_R_factor_all 0.0403
_refine_ls_R_factor_gt 0.0364
_refine_ls_shift/su_max 0.001
_refine_ls_shift/su_mean 0.000
_refine_ls_structure_factor_coef Fsqd
_refine_ls_weighting_details 'w=1/[\s^2^(Fo^2^)+(0.0216P)^2^+4.5242P] where P=(Fo^2^+2Fc^2^)/3'
_refine_ls_weighting_scheme calc
_refine_ls_wR_factor_gt 0.0805
_refine_ls_wR_factor_ref 0.0831
_reflns_Friedel_coverage 0.000
_reflns_number_gt 11604
_reflns_number_total 12389
_reflns_threshold_expression 'I > 2\s(I)'
_cod_data_source_file d1dt01464a4.cif
_cod_data_source_block NMB_Compound_2
_cod_depositor_comments 'Adding full bibliography for 7707598--7707604.cif.'
_cod_original_cell_volume 3261.8(8)
_cod_database_code 7707604
_shelx_shelxl_version_number 2018/3
_shelx_space_group_comment
;
The symmetry employed for this shelxl refinement is uniquely defined
by the following loop, which should always be used as a source of
symmetry information in preference to the above space-group names.
They are only intended as comments.
;
_shelx_estimated_absorpt_t_max 0.898
_shelx_estimated_absorpt_t_min 0.667
_olex2_refinement_description
;
1. Twinned data refinement
 Scales: 0.7687(7)
 0.2313(7)
2. Fixed Uiso
 At 1.5 times of:
  All C(H,H,H) groups
3.a Me refined with riding coordinates:
 C16(H16A,H16B,H16C), C22(H22A,H22B,H22C), C32(H32A,H32B,H32C), C14(H14A,H14B,
 H14C), C21(H21A,H21B,H21C), C15(H15A,H15B,H15C), C13(H13A,H13B,H13C), C23(H23A,
 H23B,H23C), C31(H31A,H31B,H31C), C36(H36A,H36B,H36C), C33(H33A,H33B,H33C),
 C34(H34A,H34B,H34C), C24(H24A,H24B,H24C), C35(H35A,H35B,H35C), C30(H30A,H30B,
 H30C), C29(H29A,H29B,H29C), C19(H19A,H19B,H19C), C17(H17A,H17B,H17C), C27(H27A,
 H27B,H27C), C28(H28A,H28B,H28C), C26(H26A,H26B,H26C), C18(H18A,H18B,H18C),
 C20(H20A,H20B,H20C), C25(H25A,H25B,H25C)
;
_olex2_submission_special_instructions 'No special instructions were received'

loop_
_space_group_symop_operation_xyz
'x, y, z'
'-x, -y, -z'

loop_
_atom_site_label
_atom_site_type_symbol
_atom_site_fract_x
_atom_site_fract_y
_atom_site_fract_z
_atom_site_U_iso_or_equiv
_atom_site_adp_type
_atom_site_occupancy
_atom_site_site_symmetry_order
_atom_site_calc_flag
_atom_site_refinement_flags_posn
_atom_site_refinement_flags_adp
_atom_site_refinement_flags_occupancy
_atom_site_disorder_assembly
_atom_site_disorder_group
Co2 Co 0.41787(4) 0.49523(4) 0.24695(2) 0.02183(9) Uani 1 1 d . . . . .
Co3 Co 0.16206(5) 0.81869(3) 0.45103(2) 0.02254(10) Uani 1 1 d . . . . .
Co1 Co 0.84417(5) 0.19642(3) 0.05165(2) 0.02287(10) Uani 1 1 d . . . . .
S1 S 1.03085(8) -0.04850(7) 0.09796(3) 0.02602(18) Uani 1 1 d . . . . .
S9 S 0.58625(9) 1.05995(7) 0.40336(4) 0.02684(18) Uani 1 1 d . . . . .
S4 S 0.60590(9) 0.28398(7) 0.19656(3) 0.02725(18) Uani 1 1 d . . . . .
S11 S 0.25987(10) 0.50480(7) 0.45754(4) 0.03085(19) Uani 1 1 d . . . . .
S12 S -0.15521(9) 0.70966(8) 0.30049(4) 0.0319(2) Uani 1 1 d . . . . .
S3 S 1.25708(9) 0.49305(7) 0.03178(4) 0.0348(2) Uani 1 1 d . . . . .
S5 S -0.02422(9) 0.26250(7) 0.19983(4) 0.0333(2) Uani 1 1 d . . . . .
S7 S 0.26745(10) 0.77016(8) 0.30840(4) 0.0331(2) Uani 1 1 d . . . . .
S2 S 0.56329(12) 0.13103(10) -0.10678(4) 0.0472(3) Uani 1 1 d . . . . .
S10 S -0.08029(11) 0.88444(11) 0.59866(4) 0.0489(3) Uani 1 1 d . . . . .
S8 S 0.51343(11) 0.35647(9) 0.40228(4) 0.0423(2) Uani 1 1 d . . . . .
S6 S 0.70520(13) 0.67575(11) 0.11350(5) 0.0551(3) Uani 1 1 d . . . . .
N14 N 0.0241(3) 0.6053(2) 0.14688(10) 0.0216(6) Uani 1 1 d . . . . .
N15 N 0.2550(3) 0.0538(2) 0.25921(10) 0.0187(5) Uani 1 1 d . . . . .
N17 N 0.7117(3) 0.9570(2) 0.24257(10) 0.0201(5) Uani 1 1 d . . . . .
N5 N 0.2472(3) 0.3833(2) 0.21584(12) 0.0267(6) Uani 1 1 d . . . . .
N1 N 0.8978(3) 0.0785(2) 0.06842(11) 0.0251(6) Uani 1 1 d . . . . .
N18 N 0.6402(3) 0.7696(2) 0.44802(10) 0.0205(5) Uani 1 1 d . . . . .
N13 N 0.3605(3) 0.2241(2) 0.04538(10) 0.0214(5) Uani 1 1 d . . . . .
N12 N 0.0281(3) 0.7817(2) 0.39013(12) 0.0269(6) Uani 1 1 d . . . . .
N7 N 0.3718(3) 0.6158(2) 0.27834(12) 0.0274(6) Uani 1 1 d . . . . .
N9 N 0.3308(3) 0.9369(2) 0.43488(11) 0.0249(6) Uani 1 1 d . . . . .
N2 N 0.7338(3) 0.1612(2) -0.01679(12) 0.0283(6) Uani 1 1 d . . . . .
N4 N 0.7351(3) 0.2251(2) 0.10938(12) 0.0293(6) Uani 1 1 d . . . . .
N3 N 1.0090(3) 0.3261(2) 0.04395(12) 0.0287(6) Uani 1 1 d . . . . .
N8 N 0.4770(3) 0.4323(2) 0.30420(12) 0.0322(7) Uani 1 1 d . . . . .
N11 N 0.1962(3) 0.6877(2) 0.46136(11) 0.0272(6) Uani 1 1 d . . . . .
N10 N 0.0763(3) 0.8535(2) 0.51613(11) 0.0279(6) Uani 1 1 d . . . . .
N16 N 0.0872(3) 0.5869(2) 0.64252(11) 0.0257(6) Uani 1 1 d . . . . .
N6 N 0.5438(3) 0.5552(2) 0.19156(13) 0.0335(7) Uani 1 1 d . . . . .
C7 C 0.3269(3) 0.6795(2) 0.29038(13) 0.0210(7) Uani 1 1 d . . . . .
C11 C 0.2232(3) 0.6116(3) 0.46020(13) 0.0221(7) Uani 1 1 d . . . . .
C4 C 0.6801(3) 0.2484(3) 0.14576(13) 0.0229(7) Uani 1 1 d . . . . .
C1 C 0.9547(3) 0.0266(3) 0.08117(12) 0.0203(7) Uani 1 1 d . . . . .
C8 C 0.4923(3) 0.4015(3) 0.34543(14) 0.0236(7) Uani 1 1 d . . . . .
C9 C 0.4373(3) 0.9874(3) 0.42149(12) 0.0203(7) Uani 1 1 d . . . . .
C16 C 0.2508(3) 0.1929(3) 0.00285(13) 0.0269(7) Uani 1 1 d . . . . .
H16A H 0.171697 0.132704 0.014549 0.040 Uiso 1 1 calc R . . . .
H16B H 0.231405 0.257390 -0.001495 0.040 Uiso 1 1 calc R . . . .
H16C H 0.277083 0.168005 -0.032410 0.040 Uiso 1 1 calc R . . . .
C22 C 0.3085(3) 0.0120(3) 0.21016(13) 0.0222(7) Uani 1 1 d . . . . .
H22A H 0.393911 0.069578 0.201907 0.033 Uiso 1 1 calc R . . . .
H22B H 0.320329 -0.054420 0.218157 0.033 Uiso 1 1 calc R . . . .
H22C H 0.246442 -0.006585 0.178296 0.033 Uiso 1 1 calc R . . . .
C3 C 1.1125(3) 0.3957(3) 0.03848(13) 0.0240(7) Uani 1 1 d . . . . .
C32 C 0.8031(3) 0.9930(3) 0.29275(13) 0.0265(7) Uani 1 1 d . . . . .
H32A H 0.875549 1.065104 0.288753 0.040 Uiso 1 1 calc R . . . .
H32B H 0.754407 0.999499 0.325373 0.040 Uiso 1 1 calc R . . . .
H32C H 0.839284 0.938016 0.297013 0.040 Uiso 1 1 calc R . . . .
C2 C 0.6625(3) 0.1488(3) -0.05426(14) 0.0248(7) Uani 1 1 d . . . . .
C5 C 0.1342(3) 0.3329(3) 0.20969(13) 0.0229(7) Uani 1 1 d . . . . .
C12 C -0.0478(3) 0.7527(3) 0.35259(14) 0.0227(7) Uani 1 1 d . . . . .
C14 C 0.3197(4) 0.2622(3) 0.09913(13) 0.0276(7) Uani 1 1 d . . . . .
H14A H 0.391443 0.282801 0.127200 0.041 Uiso 1 1 calc R . . . .
H14B H 0.300380 0.326707 0.094593 0.041 Uiso 1 1 calc R . . . .
H14C H 0.240464 0.202096 0.110744 0.041 Uiso 1 1 calc R . . . .
C21 C 0.1255(3) -0.0341(3) 0.27149(14) 0.0240(7) Uani 1 1 d . . . . .
H21A H 0.137518 -0.100339 0.279534 0.036 Uiso 1 1 calc R . . . .
H21B H 0.089863 -0.007002 0.303517 0.036 Uiso 1 1 calc R . . . .
H21C H 0.063672 -0.052769 0.239506 0.036 Uiso 1 1 calc R . . . .
C15 C 0.3891(4) 0.1248(3) 0.05158(15) 0.0305(8) Uani 1 1 d . . . . .
H15A H 0.461072 0.144484 0.079450 0.046 Uiso 1 1 calc R . . . .
H15B H 0.309692 0.064747 0.063157 0.046 Uiso 1 1 calc R . . . .
H15C H 0.415081 0.100096 0.016202 0.046 Uiso 1 1 calc R . . . .
C13 C 0.4815(4) 0.3159(3) 0.02777(16) 0.0344(8) Uani 1 1 d . . . . .
H13A H 0.553300 0.336076 0.055797 0.052 Uiso 1 1 calc R . . . .
H13B H 0.508080 0.291133 -0.007463 0.052 Uiso 1 1 calc R . . . .
H13C H 0.462402 0.380519 0.023452 0.052 Uiso 1 1 calc R . . . .
C23 C 0.2361(4) 0.1547(3) 0.24696(15) 0.0293(8) Uani 1 1 d . . . . .
H23A H 0.321240 0.212763 0.238855 0.044 Uiso 1 1 calc R . . . .
H23B H 0.174192 0.135867 0.215000 0.044 Uiso 1 1 calc R . . . .
H23C H 0.200383 0.181634 0.279011 0.044 Uiso 1 1 calc R . . . .
C31 C 0.6571(3) 1.0416(3) 0.23636(15) 0.0295(8) Uani 1 1 d . . . . .
H31A H 0.729725 1.113490 0.232251 0.044 Uiso 1 1 calc R . . . .
H31B H 0.596768 1.018263 0.203624 0.044 Uiso 1 1 calc R . . . .
H31C H 0.608929 1.048324 0.269128 0.044 Uiso 1 1 calc R . . . .
C36 C 0.5604(4) 0.7997(3) 0.49065(13) 0.0251(7) Uani 1 1 d . . . . .
H36A H 0.478355 0.734618 0.494886 0.038 Uiso 1 1 calc R . . . .
H36B H 0.611413 0.824817 0.525959 0.038 Uiso 1 1 calc R . . . .
H36C H 0.539223 0.859420 0.478997 0.038 Uiso 1 1 calc R . . . .
C6 C 0.6098(4) 0.6045(3) 0.15862(14) 0.0268(7) Uani 1 1 d . . . . .
C33 C 0.7643(3) 0.8692(3) 0.44207(15) 0.0280(7) Uani 1 1 d . . . . .
H33A H 0.815382 0.893393 0.477361 0.042 Uiso 1 1 calc R . . . .
H33B H 0.816645 0.850621 0.413831 0.042 Uiso 1 1 calc R . . . .
H33C H 0.742535 0.929043 0.431088 0.042 Uiso 1 1 calc R . . . .
C10 C 0.0117(3) 0.8663(3) 0.55059(13) 0.0241(7) Uani 1 1 d . . . . .
C34 C 0.5614(4) 0.7319(3) 0.39437(13) 0.0288(8) Uani 1 1 d . . . . .
H34A H 0.479894 0.666354 0.398595 0.043 Uiso 1 1 calc R . . . .
H34B H 0.539343 0.791567 0.383310 0.043 Uiso 1 1 calc R . . . .
H34C H 0.613453 0.713145 0.366053 0.043 Uiso 1 1 calc R . . . .
C24 C 0.3504(3) 0.0832(3) 0.30798(13) 0.0276(7) Uani 1 1 d . . . . .
H24A H 0.435455 0.141107 0.299593 0.041 Uiso 1 1 calc R . . . .
H24B H 0.315167 0.110605 0.340030 0.041 Uiso 1 1 calc R . . . .
H24C H 0.362939 0.017266 0.316169 0.041 Uiso 1 1 calc R . . . .
C35 C 0.6730(4) 0.6783(3) 0.46560(15) 0.0294(8) Uani 1 1 d . . . . .
H35A H 0.591077 0.612863 0.469484 0.044 Uiso 1 1 calc R . . . .
H35B H 0.725887 0.659369 0.437759 0.044 Uiso 1 1 calc R . . . .
H35C H 0.723427 0.703067 0.501045 0.044 Uiso 1 1 calc R . . . .
C30 C 0.7864(4) 0.9475(3) 0.19302(14) 0.0328(8) Uani 1 1 d . . . . .
H30A H 0.858528 1.019756 0.189067 0.049 Uiso 1 1 calc R . . . .
H30B H 0.822912 0.892784 0.197357 0.049 Uiso 1 1 calc R . . . .
H30C H 0.726672 0.923706 0.160084 0.049 Uiso 1 1 calc R . . . .
C29 C 0.6019(3) 0.8475(3) 0.24883(15) 0.0318(8) Uani 1 1 d . . . . .
H29A H 0.553165 0.854141 0.281420 0.048 Uiso 1 1 calc R . . . .
H29B H 0.541984 0.823579 0.215962 0.048 Uiso 1 1 calc R . . . .
H29C H 0.638225 0.792657 0.253235 0.048 Uiso 1 1 calc R . . . .
C19 C 0.1395(4) 0.5794(3) 0.15907(14) 0.0333(8) Uani 1 1 d . . . . .
H19A H 0.216441 0.628058 0.140431 0.050 Uiso 1 1 calc R . . . .
H19B H 0.159312 0.591435 0.198969 0.050 Uiso 1 1 calc R . . . .
H19C H 0.118405 0.501823 0.145830 0.050 Uiso 1 1 calc R . . . .
C17 C 0.0545(5) 0.7229(3) 0.16729(19) 0.0479(10) Uani 1 1 d . . . . .
H17A H 0.131522 0.772297 0.148936 0.072 Uiso 1 1 calc R . . . .
H17B H -0.021732 0.739229 0.159121 0.072 Uiso 1 1 calc R . . . .
H17C H 0.073682 0.734594 0.207231 0.072 Uiso 1 1 calc R . . . .
C27 C -0.0350(4) 0.5085(3) 0.66610(14) 0.0367(9) Uani 1 1 d . . . . .
H27A H -0.023218 0.442063 0.673978 0.055 Uiso 1 1 calc R . . . .
H27B H -0.052209 0.544489 0.700303 0.055 Uiso 1 1 calc R . . . .
H27C H -0.109844 0.487470 0.639534 0.055 Uiso 1 1 calc R . . . .
C28 C 0.1125(4) 0.5311(4) 0.59041(15) 0.0452(10) Uani 1 1 d . . . . .
H28A H 0.124107 0.464633 0.598504 0.068 Uiso 1 1 calc R . . . .
H28B H 0.037297 0.509772 0.563997 0.068 Uiso 1 1 calc R . . . .
H28C H 0.192782 0.582201 0.574582 0.068 Uiso 1 1 calc R . . . .
C26 C 0.2006(4) 0.6183(4) 0.68347(15) 0.0432(10) Uani 1 1 d . . . . .
H26A H 0.211886 0.551622 0.691246 0.065 Uiso 1 1 calc R . . . .
H26B H 0.281479 0.670134 0.668327 0.065 Uiso 1 1 calc R . . . .
H26C H 0.182695 0.653878 0.717673 0.065 Uiso 1 1 calc R . . . .
C18 C -0.0067(5) 0.5882(4) 0.08621(15) 0.0536(13) Uani 1 1 d . . . . .
H18A H 0.070357 0.636737 0.067578 0.080 Uiso 1 1 calc R . . . .
H18B H -0.028670 0.510604 0.072583 0.080 Uiso 1 1 calc R . . . .
H18C H -0.082072 0.606019 0.078603 0.080 Uiso 1 1 calc R . . . .
C20 C -0.0929(4) 0.5316(3) 0.1751(2) 0.0503(11) Uani 1 1 d . . . . .
H20A H -0.113763 0.453952 0.162006 0.075 Uiso 1 1 calc R . . . .
H20B H -0.073243 0.543821 0.215035 0.075 Uiso 1 1 calc R . . . .
H20C H -0.168657 0.548456 0.166926 0.075 Uiso 1 1 calc R . . . .
C25 C 0.0696(5) 0.6870(3) 0.6306(2) 0.0582(13) Uani 1 1 d . . . . .
H25A H 0.150068 0.738601 0.615122 0.087 Uiso 1 1 calc R . . . .
H25B H -0.005253 0.665995 0.604072 0.087 Uiso 1 1 calc R . . . .
H25C H 0.052382 0.723015 0.664842 0.087 Uiso 1 1 calc R . . . .

loop_
_atom_site_aniso_label
_atom_site_aniso_U_11
_atom_site_aniso_U_22
_atom_site_aniso_U_33
_atom_site_aniso_U_23
_atom_site_aniso_U_13
_atom_site_aniso_U_12
Co2 0.0218(2) 0.01927(19) 0.0255(2) 0.00536(15) 0.00210(19) 0.00890(19)
Co3 0.0242(2) 0.0229(2) 0.0219(2) 0.00211(17) 0.00499(19) 0.0111(2)
Co1 0.0229(2) 0.0216(2) 0.0233(2) 0.00172(17) -0.00231(18) 0.00841(19)
S1 0.0238(4) 0.0283(4) 0.0275(4) 0.0079(3) 0.0015(3) 0.0112(4)
S9 0.0240(4) 0.0310(4) 0.0271(4) 0.0065(3) 0.0041(3) 0.0123(4)
S4 0.0256(4) 0.0298(4) 0.0249(4) 0.0015(3) 0.0005(3) 0.0102(4)
S11 0.0375(5) 0.0246(4) 0.0329(5) 0.0017(3) -0.0060(4) 0.0156(4)
S12 0.0301(5) 0.0368(5) 0.0281(4) -0.0014(4) -0.0011(4) 0.0140(4)
S3 0.0311(5) 0.0262(4) 0.0417(5) 0.0030(4) 0.0110(4) 0.0065(4)
S5 0.0245(4) 0.0307(5) 0.0379(5) 0.0020(4) -0.0052(4) 0.0048(4)
S7 0.0419(5) 0.0317(5) 0.0329(5) 0.0032(4) 0.0098(4) 0.0225(4)
S2 0.0529(6) 0.0677(7) 0.0272(5) -0.0084(5) -0.0154(5) 0.0339(6)
S10 0.0411(6) 0.0771(8) 0.0285(5) -0.0102(5) 0.0090(4) 0.0277(6)
S8 0.0463(6) 0.0569(6) 0.0255(5) 0.0147(4) -0.0007(4) 0.0210(5)
S6 0.0714(8) 0.0720(8) 0.0492(6) 0.0387(6) 0.0399(6) 0.0498(7)
N14 0.0305(15) 0.0178(13) 0.0150(12) 0.0006(10) 0.0012(11) 0.0088(11)
N15 0.0200(13) 0.0192(12) 0.0190(13) 0.0001(10) -0.0010(10) 0.0107(11)
N17 0.0178(13) 0.0241(13) 0.0191(13) 0.0043(10) 0.0037(11) 0.0087(11)
N5 0.0271(17) 0.0226(14) 0.0323(16) 0.0029(12) 0.0004(13) 0.0123(13)
N1 0.0285(15) 0.0254(14) 0.0198(13) 0.0011(11) -0.0005(12) 0.0099(13)
N18 0.0231(14) 0.0210(13) 0.0188(13) 0.0013(10) -0.0004(11) 0.0109(12)
N13 0.0216(14) 0.0198(13) 0.0216(13) 0.0016(10) 0.0013(11) 0.0075(12)
N12 0.0281(16) 0.0295(15) 0.0264(15) 0.0029(12) 0.0084(13) 0.0151(13)
N7 0.0260(15) 0.0230(14) 0.0320(16) 0.0035(12) 0.0003(12) 0.0088(13)
N9 0.0288(16) 0.0247(14) 0.0216(14) 0.0006(11) 0.0037(12) 0.0119(13)
N2 0.0306(16) 0.0288(15) 0.0257(15) 0.0008(12) -0.0023(13) 0.0131(13)
N4 0.0269(16) 0.0312(16) 0.0282(15) -0.0001(12) -0.0048(13) 0.0111(13)
N3 0.0298(16) 0.0276(15) 0.0294(15) 0.0035(12) -0.0006(13) 0.0124(14)
N8 0.0321(17) 0.0352(16) 0.0333(16) 0.0105(13) 0.0011(13) 0.0162(14)
N11 0.0279(15) 0.0271(15) 0.0270(15) 0.0025(12) 0.0008(12) 0.0118(13)
N10 0.0280(16) 0.0290(15) 0.0267(15) 0.0018(12) 0.0048(13) 0.0119(13)
N16 0.0263(15) 0.0241(14) 0.0194(13) 0.0016(11) -0.0011(11) 0.0032(12)
N6 0.0346(18) 0.0324(16) 0.0369(17) 0.0108(13) 0.0098(15) 0.0159(14)
C7 0.0192(15) 0.0181(15) 0.0211(15) 0.0026(12) -0.0015(13) 0.0029(13)
C11 0.0198(16) 0.0246(17) 0.0172(15) 0.0021(12) -0.0018(12) 0.0045(14)
C4 0.0183(16) 0.0232(16) 0.0248(17) 0.0028(13) -0.0077(14) 0.0060(13)
C1 0.0189(15) 0.0205(15) 0.0146(15) 0.0007(12) 0.0025(12) 0.0016(13)
C8 0.0222(16) 0.0187(15) 0.0273(17) -0.0006(13) 0.0001(13) 0.0064(13)
C9 0.0325(19) 0.0204(15) 0.0126(14) -0.0006(12) 0.0000(13) 0.0161(15)
C16 0.0292(18) 0.0316(18) 0.0182(15) 0.0005(13) -0.0027(14) 0.0114(15)
C22 0.0227(16) 0.0253(16) 0.0195(15) 0.0002(13) 0.0019(13) 0.0112(14)
C3 0.0299(19) 0.0225(17) 0.0200(16) 0.0007(13) 0.0016(14) 0.0115(16)
C32 0.0243(17) 0.0350(19) 0.0220(16) 0.0003(14) -0.0032(14) 0.0147(15)
C2 0.0294(18) 0.0232(17) 0.0240(17) -0.0002(13) 0.0049(15) 0.0137(14)
C5 0.034(2) 0.0188(15) 0.0188(15) 0.0002(12) -0.0010(14) 0.0137(15)
C12 0.0243(17) 0.0224(16) 0.0248(17) 0.0050(13) 0.0090(14) 0.0126(14)
C14 0.0324(19) 0.0331(18) 0.0176(16) -0.0006(13) -0.0008(14) 0.0143(16)
C21 0.0215(16) 0.0213(16) 0.0283(17) 0.0044(13) 0.0057(13) 0.0074(14)
C15 0.0276(19) 0.0231(17) 0.041(2) 0.0045(15) -0.0016(16) 0.0100(15)
C13 0.0277(19) 0.0242(18) 0.044(2) 0.0069(15) 0.0076(16) 0.0026(15)
C23 0.0338(19) 0.0202(16) 0.0385(19) 0.0055(14) 0.0024(16) 0.0153(15)
C31 0.0257(18) 0.0331(19) 0.0338(19) 0.0067(15) -0.0010(15) 0.0156(16)
C36 0.0314(18) 0.0298(17) 0.0179(15) 0.0013(13) 0.0016(14) 0.0165(15)
C6 0.0325(19) 0.0282(18) 0.0271(17) 0.0035(14) 0.0043(15) 0.0197(16)
C33 0.0233(17) 0.0243(17) 0.0344(19) 0.0058(14) 0.0001(15) 0.0072(15)
C10 0.0219(16) 0.0276(17) 0.0201(16) -0.0019(13) -0.0026(14) 0.0084(14)
C34 0.0313(19) 0.0346(19) 0.0161(15) -0.0028(13) -0.0028(14) 0.0101(16)
C24 0.0274(18) 0.0307(18) 0.0226(16) -0.0024(13) -0.0053(14) 0.0112(15)
C35 0.036(2) 0.0224(17) 0.0366(19) 0.0072(14) 0.0032(16) 0.0181(16)
C30 0.0313(19) 0.040(2) 0.0247(17) 0.0002(15) 0.0115(15) 0.0134(17)
C29 0.0247(18) 0.0271(18) 0.037(2) 0.0085(15) 0.0008(15) 0.0034(15)
C19 0.040(2) 0.037(2) 0.0266(17) 0.0013(15) -0.0044(16) 0.0198(17)
C17 0.058(3) 0.0217(18) 0.061(3) -0.0018(18) -0.002(2) 0.0146(19)
C27 0.038(2) 0.038(2) 0.0239(17) 0.0004(15) 0.0042(15) 0.0049(17)
C28 0.037(2) 0.059(3) 0.0226(18) -0.0054(17) 0.0038(16) 0.005(2)
C26 0.035(2) 0.063(3) 0.0264(19) -0.0023(18) -0.0070(16) 0.017(2)
C18 0.079(3) 0.091(4) 0.0187(18) -0.007(2) -0.0089(19) 0.066(3)
C20 0.047(3) 0.038(2) 0.070(3) 0.027(2) 0.019(2) 0.018(2)
C25 0.069(3) 0.034(2) 0.067(3) 0.017(2) -0.017(3) 0.014(2)

loop_
_atom_type_symbol
_atom_type_description
_atom_type_scat_dispersion_real
_atom_type_scat_dispersion_imag
_atom_type_scat_source
C C 0.0033 0.0016 'International Tables Vol C Tables 4.2.6.8 and 6.1.1.4'
H H 0.0000 0.0000 'International Tables Vol C Tables 4.2.6.8 and 6.1.1.4'
Co Co 0.3494 0.9721 'International Tables Vol C Tables 4.2.6.8 and 6.1.1.4'
N N 0.0061 0.0033 'International Tables Vol C Tables 4.2.6.8 and 6.1.1.4'
S S 0.1246 0.1234 'International Tables Vol C Tables 4.2.6.8 and 6.1.1.4'

loop_
_geom_angle_atom_site_label_1
_geom_angle_atom_site_label_2
_geom_angle_atom_site_label_3
_geom_angle
_geom_angle_site_symmetry_1
_geom_angle_site_symmetry_3
_geom_angle_publ_flag
N5 Co2 N7 102.49(10) . . ?
N8 Co2 N5 107.82(12) . . ?
N8 Co2 N7 111.07(13) . . ?
N6 Co2 N5 113.01(13) . . ?
N6 Co2 N7 106.60(12) . . ?
N6 Co2 N8 115.15(12) . . ?
N9 Co3 N12 111.65(12) . . ?
N9 Co3 N11 107.10(12) . . ?
N9 Co3 N10 115.43(11) . . ?
N11 Co3 N12 109.53(12) . . ?
N11 Co3 N10 109.14(12) . . ?
N10 Co3 N12 103.90(12) . . ?
N1 Co1 N2 114.07(11) . . ?
N1 Co1 N4 111.52(12) . . ?
N2 Co1 N4 104.35(12) . . ?
N3 Co1 N1 105.48(12) . . ?
N3 Co1 N2 108.85(12) . . ?
N3 Co1 N4 112.72(12) . . ?
C19 N14 C18 110.1(3) . . ?
C17 N14 C19 110.0(3) . . ?
C17 N14 C18 109.0(3) . . ?
C20 N14 C19 109.6(3) . . ?
C20 N14 C17 108.8(3) . . ?
C20 N14 C18 109.4(3) . . ?
C22 N15 C24 109.6(2) . . ?
C21 N15 C22 109.2(2) . . ?
C21 N15 C23 109.3(2) . . ?
C21 N15 C24 109.9(2) . . ?
C23 N15 C22 109.6(2) . . ?
C23 N15 C24 109.2(2) . . ?
C32 N17 C31 109.1(3) . . ?
C30 N17 C32 109.3(3) . . ?
C30 N17 C31 109.6(3) . . ?
C29 N17 C32 109.3(3) . . ?
C29 N17 C31 109.8(3) . . ?
C29 N17 C30 109.8(3) . . ?
C5 N5 Co2 159.9(3) . . ?
C1 N1 Co1 165.9(3) . . ?
C36 N18 C35 109.7(2) . . ?
C33 N18 C36 108.8(2) . . ?
C33 N18 C34 109.9(3) . . ?
C33 N18 C35 109.7(3) . . ?
C34 N18 C36 108.9(3) . . ?
C34 N18 C35 109.8(3) . . ?
C16 N13 C14 109.2(3) . . ?
C16 N13 C15 108.9(2) . . ?
C16 N13 C13 109.7(3) . . ?
C15 N13 C14 110.0(3) . . ?
C13 N13 C14 109.4(3) . . ?
C13 N13 C15 109.6(3) . . ?
C12 N12 Co3 174.2(3) . . ?
C7 N7 Co2 168.5(3) . . ?
C9 N9 Co3 165.0(3) . . ?
C2 N2 Co1 171.8(3) . . ?
C4 N4 Co1 174.4(3) . . ?
C3 N3 Co1 173.3(3) . . ?
C8 N8 Co2 164.2(3) . . ?
C11 N11 Co3 170.5(3) . . ?
C10 N10 Co3 171.6(3) . . ?
C27 N16 C28 109.0(3) . . ?
C27 N16 C26 108.9(3) . . ?
C28 N16 C26 109.9(3) . . ?
C25 N16 C27 109.5(3) . . ?
C25 N16 C28 109.8(3) . . ?
C25 N16 C26 109.7(3) . . ?
C6 N6 Co2 168.1(3) . . ?
N7 C7 S7 178.5(3) . . ?
N11 C11 S11 179.1(3) . . ?
N4 C4 S4 178.7(3) . . ?
N1 C1 S1 178.5(3) . . ?
N8 C8 S8 179.0(3) . . ?
N9 C9 S9 179.0(3) . . ?
N3 C3 S3 179.2(3) . . ?
N2 C2 S2 179.6(3) . . ?
N5 C5 S5 178.9(3) . . ?
N12 C12 S12 178.9(3) . . ?
N6 C6 S6 178.6(4) . . ?
N10 C10 S10 179.4(3) . . ?

loop_
_geom_bond_atom_site_label_1
_geom_bond_atom_site_label_2
_geom_bond_distance
_geom_bond_site_symmetry_2
_geom_bond_publ_flag
Co2 N5 1.960(3) . ?
Co2 N7 1.963(3) . ?
Co2 N8 1.935(3) . ?
Co2 N6 1.928(3) . ?
Co3 N12 1.976(3) . ?
Co3 N9 1.960(3) . ?
Co3 N11 1.964(3) . ?
Co3 N10 1.968(3) . ?
Co1 N1 1.966(3) . ?
Co1 N2 1.968(3) . ?
Co1 N4 1.970(3) . ?
Co1 N3 1.957(3) . ?
S1 C1 1.626(3) . ?
S9 C9 1.625(4) . ?
S4 C4 1.628(4) . ?
S11 C11 1.624(3) . ?
S12 C12 1.630(4) . ?
S3 C3 1.618(3) . ?
S5 C5 1.623(4) . ?
S7 C7 1.622(3) . ?
S2 C2 1.621(4) . ?
S10 C10 1.622(3) . ?
S8 C8 1.614(3) . ?
S6 C6 1.616(4) . ?
N14 C19 1.491(4) . ?
N14 C17 1.491(4) . ?
N14 C18 1.492(4) . ?
N14 C20 1.487(5) . ?
N15 C22 1.497(4) . ?
N15 C21 1.488(4) . ?
N15 C23 1.496(4) . ?
N15 C24 1.501(4) . ?
N17 C32 1.496(4) . ?
N17 C31 1.498(4) . ?
N17 C30 1.492(4) . ?
N17 C29 1.489(4) . ?
N5 C5 1.156(4) . ?
N1 C1 1.169(4) . ?
N18 C36 1.498(4) . ?
N18 C33 1.487(4) . ?
N18 C34 1.495(4) . ?
N18 C35 1.499(4) . ?
N13 C16 1.493(4) . ?
N13 C14 1.499(4) . ?
N13 C15 1.498(4) . ?
N13 C13 1.496(4) . ?
N12 C12 1.165(4) . ?
N7 C7 1.163(4) . ?
N9 C9 1.161(4) . ?
N2 C2 1.161(4) . ?
N4 C4 1.167(4) . ?
N3 C3 1.160(4) . ?
N8 C8 1.158(4) . ?
N11 C11 1.165(4) . ?
N10 C10 1.151(4) . ?
N16 C27 1.488(4) . ?
N16 C28 1.496(4) . ?
N16 C26 1.496(4) . ?
N16 C25 1.475(5) . ?
N6 C6 1.150(4) . ?

loop_
_twin_individual_id
_twin_individual_mass_fraction_refined
1 0.7687(7)
2 0.2313(7)
